data_4100595
_journal_name_full 'Journal of the American Chemical Society'
_journal_year 2005
_publ_section_title
;
Crystal and molecular structure of ca170105
;
_chemical_name_common
;
1-(dimesitylfluoroborato)-8-(pentafluorophenylmercury)
naphthalenediyl-tris(dimethylamino)sulfonium
;
_chemical_formula_sum 'C40 H46 B F6 Hg N3 S'
_chemical_formula_weight 926.26
_symmetry_cell_setting ?
_space_group_IT_number 14
_symmetry_space_group_name_Hall '-P 2ybc'
_symmetry_space_group_name_H-M 'P 1 21/c 1'

loop_
_symmetry_equiv_pos_as_xyz
'x, y, z'
'-x, y+1/2, -z+1/2'
'-x, -y, -z'
'x, -y-1/2, z-1/2'

_cell_length_a 18.922(4)
_cell_length_b 10.186(2)
_cell_length_c 20.927(4)
_cell_angle_alpha 90.00
_cell_angle_beta 106.838(3)
_cell_angle_gamma 90.00
_cell_volume 3860.5(14)
_cell_formula_units_Z 4
_cell_measurement_temperature 110(2)
_exptl_crystal_density_diffrn 1.594
_diffrn_ambient_temperature 110(2)

loop_
_atom_site_label
_atom_site_type_symbol
_atom_site_fract_x
_atom_site_fract_y
_atom_site_fract_z
_atom_site_U_iso_or_equiv
_atom_site_adp_type
_atom_site_occupancy
_atom_site_symmetry_multiplicity
_atom_site_calc_flag
_atom_site_refinement_flags
_atom_site_disorder_assembly
_atom_site_disorder_group
Hg1 Hg 0.134286(7) 0.553225(13) 0.309229(6) 0.01977(6) Uani 1 1 d . . .
S1 S 0.29076(5) 0.14897(8) 0.03224(4) 0.0211(2) Uani 1 1 d . . .
N1 N 0.24012(15) 0.2125(3) 0.07905(13) 0.0237(7) Uani 1 1 d . . .
N2 N 0.37070(15) 0.1432(3) 0.08872(14) 0.0272(7) Uani 1 1 d . . .
N3 N 0.28034(16) 0.2664(3) -0.02180(14) 0.0262(7) Uani 1 1 d . . .
F1 F 0.26074(9) 0.49790(17) 0.29136(8) 0.0187(4) Uani 1 1 d . . .
F2 F 0.11406(11) 0.29821(19) 0.20750(11) 0.0386(6) Uani 1 1 d . . .
F3 F 0.01064(13) 0.2455(2) 0.09119(12) 0.0553(7) Uani 1 1 d . . .
F4 F -0.10455(13) 0.4146(2) 0.04325(11) 0.0541(7) Uani 1 1 d . . .
F5 F -0.11766(11) 0.6303(2) 0.11434(11) 0.0405(6) Uani 1 1 d . . .
F6 F -0.01561(11) 0.68261(19) 0.23027(10) 0.0318(5) Uani 1 1 d . . .
C1 C 0.31489(18) 0.6846(3) 0.36693(15) 0.0166(7) Uani 1 1 d . . .
C2 C 0.38356(18) 0.7433(3) 0.38929(16) 0.0209(8) Uani 1 1 d . . .
H2A H 0.4115 0.7496 0.3595 0.025 Uiso 1 1 calc R . .
C3 C 0.4140(2) 0.7938(3) 0.45367(17) 0.0254(8) Uani 1 1 d . . .
H3A H 0.4602 0.8338 0.4651 0.030 Uiso 1 1 calc R . .
C4 C 0.37602(19) 0.7843(3) 0.49887(17) 0.0237(8) Uani 1 1 d . . .
H4A H 0.3960 0.8182 0.5416 0.028 Uiso 1 1 calc R . .
C5 C 0.2672(2) 0.7137(3) 0.53056(16) 0.0252(9) Uani 1 1 d . . .
H5A H 0.2886 0.7472 0.5731 0.030 Uiso 1 1 calc R . .
C6 C 0.1996(2) 0.6568(3) 0.51609(17) 0.0256(8) Uani 1 1 d . . .
H6A H 0.1753 0.6490 0.5488 0.031 Uiso 1 1 calc R . .
C7 C 0.16661(19) 0.6099(3) 0.45122(16) 0.0243(8) Uani 1 1 d . . .
H7A H 0.1198 0.5727 0.4414 0.029 Uiso 1 1 calc R . .
C8 C 0.20097(18) 0.6167(3) 0.40117(16) 0.0191(8) Uani 1 1 d . . .
C9 C 0.27378(18) 0.6729(3) 0.41545(15) 0.0181(7) Uani 1 1 d . . .
C10 C 0.30586(19) 0.7231(3) 0.48189(16) 0.0211(8) Uani 1 1 d . . .
C11 C 0.35826(17) 0.6254(3) 0.25774(15) 0.0150(7) Uani 1 1 d . . .
C12 C 0.40473(18) 0.5128(3) 0.26914(16) 0.0188(8) Uani 1 1 d . . .
C13 C 0.45951(18) 0.4971(3) 0.23741(16) 0.0203(8) Uani 1 1 d . . .
H13A H 0.4886 0.4220 0.2461 0.024 Uiso 1 1 calc R . .
C14 C 0.47211(18) 0.5890(3) 0.19359(16) 0.0180(8) Uani 1 1 d . . .
C15 C 0.43111(17) 0.7031(3) 0.18596(15) 0.0177(8) Uani 1 1 d . . .
H15A H 0.4404 0.7688 0.1586 0.021 Uiso 1 1 calc R . .
C16 C 0.37627(17) 0.7243(3) 0.21746(15) 0.0158(7) Uani 1 1 d . . .
C17 C 0.39808(19) 0.4056(3) 0.31710(18) 0.0271(9) Uani 1 1 d . . .
H17A H 0.3559 0.3519 0.2967 0.041 Uiso 1 1 calc R . .
H17B H 0.3923 0.4444 0.3571 0.041 Uiso 1 1 calc R . .
H17C H 0.4418 0.3524 0.3280 0.041 Uiso 1 1 calc R . .
C18 C 0.5302(2) 0.5673(3) 0.15788(18) 0.0279(9) Uani 1 1 d . . .
H18A H 0.5332 0.4754 0.1487 0.042 Uiso 1 1 calc R . .
H18B H 0.5772 0.5973 0.1856 0.042 Uiso 1 1 calc R . .
H18C H 0.5171 0.6154 0.1167 0.042 Uiso 1 1 calc R . .
C19 C 0.33934(18) 0.8565(3) 0.20756(16) 0.0198(8) Uani 1 1 d . . .
H19A H 0.3679 0.9166 0.1898 0.030 Uiso 1 1 calc R . .
H19B H 0.3358 0.8888 0.2496 0.030 Uiso 1 1 calc R . .
H19C H 0.2907 0.8485 0.1770 0.030 Uiso 1 1 calc R . .
C21 C 0.21563(17) 0.7120(3) 0.23796(15) 0.0169(7) Uani 1 1 d . . .
C22 C 0.18191(17) 0.6535(3) 0.17470(15) 0.0162(7) Uani 1 1 d . . .
C23 C 0.11923(18) 0.7082(3) 0.13065(16) 0.0225(8) Uani 1 1 d . . .
H23A H 0.0981 0.6661 0.0902 0.027 Uiso 1 1 calc R . .
C24 C 0.08704(18) 0.8221(4) 0.14436(17) 0.0250(8) Uani 1 1 d . . .
C25 C 0.12080(19) 0.8830(3) 0.20429(17) 0.0238(8) Uani 1 1 d . . .
H25A H 0.1012 0.9614 0.2144 0.029 Uiso 1 1 calc R . .
C26 C 0.18349(18) 0.8310(3) 0.25049(16) 0.0206(8) Uani 1 1 d . . .
C27 C 0.21191(19) 0.5314(3) 0.15028(17) 0.0235(8) Uani 1 1 d . . .
H27A H 0.1845 0.5147 0.1047 0.035 Uiso 1 1 calc R . .
H27B H 0.2072 0.4578 0.1774 0.035 Uiso 1 1 calc R . .
H27C H 0.2630 0.5444 0.1532 0.035 Uiso 1 1 calc R . .
C28 C 0.0183(2) 0.8794(4) 0.09613(19) 0.0401(10) Uani 1 1 d . . .
H28A H 0.0225 0.9733 0.0957 0.060 Uiso 1 1 calc R . .
H28B H -0.0241 0.8555 0.1099 0.060 Uiso 1 1 calc R . .
H28C H 0.0130 0.8458 0.0521 0.060 Uiso 1 1 calc R . .
C29 C 0.2145(2) 0.9142(3) 0.31249(17) 0.0259(8) Uani 1 1 d . . .
H29A H 0.1993 0.8783 0.3488 0.039 Uiso 1 1 calc R . .
H29B H 0.1964 1.0024 0.3039 0.039 Uiso 1 1 calc R . .
H29C H 0.2675 0.9146 0.3240 0.039 Uiso 1 1 calc R . .
C31 C 0.05284(18) 0.4927(3) 0.22322(16) 0.0200(8) Uani 1 1 d . . .
C32 C 0.05682(19) 0.3829(3) 0.18615(18) 0.0260(9) Uani 1 1 d . . .
C33 C 0.0046(2) 0.3537(4) 0.12680(19) 0.0331(10) Uani 1 1 d . . .
C34 C -0.0539(2) 0.4383(4) 0.10187(18) 0.0331(10) Uani 1 1 d . . .
C35 C -0.05998(19) 0.5476(4) 0.13769(17) 0.0269(9) Uani 1 1 d . . .
C36 C -0.00694(19) 0.5719(3) 0.19742(16) 0.0220(8) Uani 1 1 d . . .
C41 C 0.1624(2) 0.2299(4) 0.03948(19) 0.0348(10) Uani 1 1 d . . .
H41A H 0.1394 0.1455 0.0288 0.052 Uiso 1 1 calc R . .
H41B H 0.1603 0.2760 -0.0010 0.052 Uiso 1 1 calc R . .
H41C H 0.1368 0.2796 0.0649 0.052 Uiso 1 1 calc R . .
C42 C 0.2446(2) 0.1383(4) 0.14084(18) 0.0355(10) Uani 1 1 d . . .
H42A H 0.2207 0.1872 0.1679 0.053 Uiso 1 1 calc R . .
H42B H 0.2954 0.1245 0.1652 0.053 Uiso 1 1 calc R . .
H42C H 0.2204 0.0550 0.1295 0.053 Uiso 1 1 calc R . .
C43 C 0.4025(2) 0.2560(4) 0.13160(19) 0.0381(10) Uani 1 1 d . . .
H43A H 0.4360 0.2249 0.1725 0.057 Uiso 1 1 calc R . .
H43C H 0.3636 0.3054 0.1413 0.057 Uiso 1 1 calc R . .
H43B H 0.4286 0.3112 0.1089 0.057 Uiso 1 1 calc R . .
C44 C 0.4246(2) 0.0592(4) 0.0709(2) 0.0350(10) Uani 1 1 d . . .
H44A H 0.4495 0.1085 0.0448 0.052 Uiso 1 1 calc R . .
H44B H 0.3997 -0.0142 0.0454 0.052 Uiso 1 1 calc R . .
H44C H 0.4599 0.0282 0.1108 0.052 Uiso 1 1 calc R . .
C45 C 0.2858(2) 0.2294(4) -0.08775(17) 0.0347(10) Uani 1 1 d . . .
H45A H 0.2483 0.2742 -0.1215 0.052 Uiso 1 1 calc R . .
H45B H 0.2791 0.1363 -0.0937 0.052 Uiso 1 1 calc R . .
H45C H 0.3336 0.2534 -0.0913 0.052 Uiso 1 1 calc R . .
C46 C 0.2911(2) 0.4062(3) -0.00452(18) 0.0311(9) Uani 1 1 d . . .
H46A H 0.3404 0.4316 -0.0032 0.047 Uiso 1 1 calc R . .
H46B H 0.2837 0.4208 0.0384 0.047 Uiso 1 1 calc R . .
H46C H 0.2562 0.4575 -0.0375 0.047 Uiso 1 1 calc R . .
B1 B 0.2876(2) 0.6342(4) 0.28924(18) 0.0162(8) Uani 1 1 d . . .

loop_
_atom_site_aniso_label
_atom_site_aniso_U_11
_atom_site_aniso_U_22
_atom_site_aniso_U_33
_atom_site_aniso_U_23
_atom_site_aniso_U_13
_atom_site_aniso_U_12
Hg1 0.01519(8) 0.02672(9) 0.01767(8) 0.00113(6) 0.00521(6) 0.00024(6)
S1 0.0207(5) 0.0176(5) 0.0238(5) -0.0011(4) 0.0046(4) -0.0004(4)
N1 0.0247(17) 0.0222(17) 0.0246(16) 0.0018(13) 0.0076(14) 0.0047(13)
N2 0.0231(17) 0.0229(17) 0.0315(17) -0.0076(14) 0.0015(14) -0.0011(14)
N3 0.0369(19) 0.0201(17) 0.0231(16) -0.0019(13) 0.0109(14) -0.0027(14)
F1 0.0174(10) 0.0165(9) 0.0225(10) 0.0009(8) 0.0060(8) -0.0005(8)
F2 0.0303(13) 0.0267(12) 0.0645(16) -0.0028(11) 0.0226(12) 0.0024(10)
F3 0.0514(16) 0.0523(15) 0.0699(17) -0.0381(14) 0.0296(14) -0.0220(13)
F4 0.0460(15) 0.0749(18) 0.0328(14) -0.0150(12) -0.0023(12) -0.0249(13)
F5 0.0255(12) 0.0465(14) 0.0417(13) 0.0134(11) -0.0025(10) -0.0002(11)
F6 0.0262(12) 0.0329(13) 0.0357(12) -0.0047(10) 0.0078(10) 0.0054(10)
C1 0.0198(19) 0.0142(18) 0.0149(17) 0.0053(14) 0.0036(15) 0.0067(15)
C2 0.020(2) 0.023(2) 0.0189(18) 0.0029(15) 0.0046(16) 0.0002(16)
C3 0.024(2) 0.022(2) 0.024(2) 0.0020(16) -0.0032(17) -0.0060(16)
C4 0.031(2) 0.019(2) 0.0171(18) -0.0010(15) -0.0006(16) 0.0030(16)
C5 0.036(2) 0.023(2) 0.0155(18) -0.0032(15) 0.0064(17) 0.0079(17)
C6 0.030(2) 0.028(2) 0.0223(19) 0.0047(16) 0.0130(17) 0.0096(18)
C7 0.022(2) 0.028(2) 0.023(2) 0.0039(16) 0.0079(16) 0.0059(17)
C8 0.0193(19) 0.0195(19) 0.0157(17) 0.0026(15) 0.0005(15) 0.0052(15)
C9 0.0185(19) 0.0152(18) 0.0179(18) 0.0039(14) 0.0010(15) 0.0072(15)
C10 0.026(2) 0.0173(19) 0.0174(18) 0.0020(15) 0.0031(16) 0.0077(16)
C11 0.0114(17) 0.0158(19) 0.0146(17) -0.0030(14) -0.0012(14) -0.0015(14)
C12 0.0160(19) 0.0165(18) 0.0209(18) -0.0001(15) 0.0007(15) -0.0036(15)
C13 0.0165(19) 0.0168(18) 0.0258(19) -0.0041(15) 0.0033(16) 0.0013(15)
C14 0.0127(18) 0.0178(19) 0.0225(19) -0.0069(15) 0.0035(15) -0.0036(14)
C15 0.0146(19) 0.0203(19) 0.0169(18) -0.0001(14) 0.0023(15) -0.0066(15)
C16 0.0120(18) 0.0181(19) 0.0149(16) -0.0004(14) 0.0003(14) -0.0019(14)
C17 0.019(2) 0.026(2) 0.038(2) 0.0090(17) 0.0102(17) 0.0073(16)
C18 0.029(2) 0.024(2) 0.034(2) -0.0037(17) 0.0160(18) 0.0019(17)
C19 0.0205(19) 0.018(2) 0.0210(18) 0.0006(15) 0.0067(15) -0.0019(15)
C21 0.0143(18) 0.0185(19) 0.0202(18) 0.0030(14) 0.0086(15) 0.0010(14)
C22 0.0159(18) 0.0191(18) 0.0151(17) 0.0022(14) 0.0065(15) -0.0039(15)
C23 0.020(2) 0.031(2) 0.0175(18) 0.0015(15) 0.0055(16) -0.0105(16)
C24 0.0165(19) 0.034(2) 0.025(2) 0.0121(17) 0.0072(16) 0.0029(17)
C25 0.024(2) 0.024(2) 0.029(2) 0.0068(16) 0.0145(17) 0.0065(16)
C26 0.0201(19) 0.023(2) 0.0200(18) 0.0046(15) 0.0074(15) 0.0008(16)
C27 0.027(2) 0.024(2) 0.0205(18) -0.0072(15) 0.0077(16) -0.0074(16)
C28 0.024(2) 0.051(3) 0.039(2) 0.017(2) -0.0017(19) 0.010(2)
C29 0.029(2) 0.023(2) 0.027(2) -0.0023(16) 0.0104(17) 0.0068(16)
C31 0.0156(19) 0.0256(19) 0.0197(18) 0.0002(16) 0.0065(15) -0.0037(16)
C32 0.020(2) 0.023(2) 0.039(2) 0.0030(18) 0.0153(18) -0.0020(17)
C33 0.036(2) 0.032(2) 0.039(2) -0.0183(19) 0.023(2) -0.018(2)
C34 0.026(2) 0.047(3) 0.024(2) -0.0060(19) 0.0039(18) -0.019(2)
C35 0.018(2) 0.036(2) 0.024(2) 0.0052(18) 0.0022(16) -0.0062(18)
C36 0.023(2) 0.024(2) 0.0214(19) -0.0019(16) 0.0107(16) -0.0034(16)
C41 0.029(2) 0.035(2) 0.040(2) 0.0044(19) 0.0112(19) 0.0051(19)
C42 0.051(3) 0.029(2) 0.031(2) 0.0089(18) 0.018(2) 0.013(2)
C43 0.035(2) 0.034(2) 0.036(2) -0.0087(19) -0.0045(19) -0.0054(19)
C44 0.021(2) 0.030(2) 0.050(3) -0.0033(19) 0.0041(19) 0.0031(18)
C45 0.043(3) 0.035(2) 0.028(2) -0.0008(18) 0.0135(19) 0.0047(19)
C46 0.043(3) 0.021(2) 0.031(2) 0.0014(16) 0.0123(19) -0.0030(18)
B1 0.018(2) 0.016(2) 0.015(2) -0.0020(16) 0.0052(16) -0.0029(17)

loop_
_geom_bond_atom_site_label_1
_geom_bond_atom_site_label_2
_geom_bond_distance
_geom_bond_site_symmetry_2
_geom_bond_publ_flag
Hg1 C8 2.075(3) . ?
Hg1 C31 2.095(3) . ?
Hg1 F1 2.5885(18) . ?
S1 N3 1.618(3) . ?
S1 N2 1.629(3) . ?
S1 N1 1.685(3) . ?
N1 C41 1.475(4) . ?
N1 C42 1.479(4) . ?
N2 C44 1.459(4) . ?
N2 C43 1.475(4) . ?
N3 C45 1.463(4) . ?
N3 C46 1.469(4) . ?
F1 B1 1.483(4) . ?
F2 C32 1.355(4) . ?
F3 C33 1.354(4) . ?
F4 C34 1.342(4) . ?
F5 C35 1.353(4) . ?
F6 C36 1.355(4) . ?
C1 C2 1.383(4) . ?
C1 C9 1.452(4) . ?
C1 B1 1.639(5) . ?
C2 C3 1.401(5) . ?
C3 C4 1.347(5) . ?
C4 C10 1.416(5) . ?
C5 C6 1.356(5) . ?
C5 C10 1.419(5) . ?
C6 C7 1.404(5) . ?
C7 C8 1.385(5) . ?
C8 C9 1.441(5) . ?
C9 C10 1.440(4) . ?
C11 C16 1.418(4) . ?
C11 C12 1.423(4) . ?
C11 B1 1.656(5) . ?
C12 C13 1.393(5) . ?
C12 C17 1.513(5) . ?
C13 C14 1.379(5) . ?
C14 C15 1.381(4) . ?
C14 C18 1.514(5) . ?
C15 C16 1.398(4) . ?
C16 C19 1.504(4) . ?
C21 C26 1.415(4) . ?
C21 C22 1.423(4) . ?
C21 B1 1.669(5) . ?
C22 C23 1.390(4) . ?
C22 C27 1.516(4) . ?
C23 C24 1.378(5) . ?
C24 C25 1.379(5) . ?
C24 C28 1.514(5) . ?
C25 C26 1.399(5) . ?
C26 C29 1.518(5) . ?
C31 C36 1.366(5) . ?
C31 C32 1.376(5) . ?
C32 C33 1.377(5) . ?
C33 C34 1.381(5) . ?
C34 C35 1.365(5) . ?
C35 C36 1.380(5) . ?

_cod_database_code 4100595
_journal_paper_doi 10.1021/ja053058s
